data_7020191
loop_
_publ_author_name
'Jin, Juan'
'Jia, Ming-Jun'
'Li, Guang-Hua'
'Zeng, Guang'
'Yu, Jie-Hui'
'Xu, Ji-Qing'

_publ_section_title
;
 New metal complexes with di(mono)acylhydrazidate molecules.
;
_journal_issue 34
_journal_name_full 'Dalton transactions (Cambridge, England : 2003)'
_journal_page_first 10267
_journal_page_last 10275
_journal_paper_doi 10.1039/c2dt30941f
_journal_volume 41
_journal_year 2012
_chemical_formula_sum 'C30 H22 N6 O4 Pb'
_chemical_formula_weight 737.74
_chemical_name_systematic
;
?
;
_space_group_IT_number 14
_symmetry_cell_setting monoclinic
_symmetry_space_group_name_Hall '-P 2ybc'
_symmetry_space_group_name_H-M 'P 1 21/c 1'
_atom_sites_solution_hydrogens geom
_atom_sites_solution_primary direct
_atom_sites_solution_secondary difmap
_audit_creation_method SHELXL-97
_cell_angle_alpha 90.00
_cell_angle_beta 123.8240(10)
_cell_angle_gamma 90.00
_cell_formula_units_Z 4
_cell_length_a 10.1308(2)
_cell_length_b 22.5202(8)
_cell_length_c 13.4540(3)
_cell_measurement_reflns_used 6337
_cell_measurement_temperature 123(2)
_cell_measurement_theta_max 28.34
_cell_measurement_theta_min 1.81
_cell_volume 2549.99(12)
_computing_cell_refinement 'Bruker SMAR'
_computing_data_collection 'Bruker SMAR'
_computing_data_reduction 'Bruker SMAR'
_computing_structure_refinement 'SHELXL-97 (Sheldrick, 1997)'
_computing_structure_solution 'SHELXS-97 (Sheldrick, 1990)'
_diffrn_ambient_temperature 123(2)
_diffrn_detector_area_resol_mean 9.00cm
_diffrn_measured_fraction_theta_full 0.997
_diffrn_measured_fraction_theta_max 0.997
_diffrn_measurement_device_type 'CCD area detector'
_diffrn_measurement_method 'phi and omega scans'
_diffrn_radiation_monochromator graphite
_diffrn_radiation_source 'fine-focus sealed tube'
_diffrn_radiation_type MoK\a
_diffrn_radiation_wavelength 0.71073
_diffrn_reflns_av_R_equivalents 0.0637
_diffrn_reflns_av_sigmaI/netI 0.0674
_diffrn_reflns_limit_h_max 13
_diffrn_reflns_limit_h_min -13
_diffrn_reflns_limit_k_max 30
_diffrn_reflns_limit_k_min -16
_diffrn_reflns_limit_l_max 17
_diffrn_reflns_limit_l_min -17
_diffrn_reflns_number 18613
_diffrn_reflns_theta_full 28.34
_diffrn_reflns_theta_max 28.34
_diffrn_reflns_theta_min 1.81
_diffrn_standards_decay_% none
_diffrn_standards_interval_count none
_diffrn_standards_interval_time none
_diffrn_standards_number none
_exptl_absorpt_coefficient_mu 6.668
_exptl_absorpt_correction_T_max 0.513
_exptl_absorpt_correction_T_min 0.508
_exptl_crystal_colour yellow
_exptl_crystal_density_diffrn 1.922
_exptl_crystal_density_method 'not measured'
_exptl_crystal_description block
_exptl_crystal_F_000 1432
_exptl_crystal_size_max 0.14
_exptl_crystal_size_mid 0.11
_exptl_crystal_size_min 0.10
_refine_diff_density_max 1.460
_refine_diff_density_min -1.158
_refine_diff_density_rms 0.119
_refine_ls_extinction_method none
_refine_ls_goodness_of_fit_ref 0.992
_refine_ls_hydrogen_treatment constr
_refine_ls_matrix_type full
_refine_ls_number_parameters 370
_refine_ls_number_reflns 6337
_refine_ls_number_restraints 0
_refine_ls_restrained_S_all 0.992
_refine_ls_R_factor_all 0.0775
_refine_ls_R_factor_gt 0.0314
_refine_ls_shift/su_max 0.001
_refine_ls_shift/su_mean 0.000
_refine_ls_structure_factor_coef Fsqd
_refine_ls_weighting_details 'calc w=1/[\s^2^(Fo^2^)+(0.0200P)^2^+0.0000P] where P=(Fo^2^+2Fc^2^)/3'
_refine_ls_weighting_scheme calc
_refine_ls_wR_factor_gt 0.0642
_refine_ls_wR_factor_ref 0.0741
_reflns_number_gt 3426
_reflns_number_total 6337
_reflns_threshold_expression >2sigma(I)
_cod_data_source_file c2dt30941f.txt
_cod_data_source_block 3
_cod_depositor_comments
;
The following automatic conversions were performed:

'_symmetry_cell_setting' value 'Monoclinic' changed to 'monoclinic'
according to /home/saulius/struct/CIF-dictionaries/cif_core.dic
dictionary named 'cif_core.dic' version 2.4.2 from 2011-04-26.

Automatic conversion script
Id: cif_fix_values 1891 2012-01-12 08:04:46Z andrius 
;
_cod_original_sg_symbol_H-M P2(1)/c
_cod_database_code 7020191

loop_
_symmetry_equiv_pos_as_xyz
'x, y, z'
'-x, y+1/2, -z+1/2'
'-x, -y, -z'
'x, -y-1/2, z-1/2'

loop_
_atom_site_label
_atom_site_type_symbol
_atom_site_fract_x
_atom_site_fract_y
_atom_site_fract_z
_atom_site_U_iso_or_equiv
_atom_site_adp_type
_atom_site_occupancy
_atom_site_symmetry_multiplicity
_atom_site_calc_flag
_atom_site_refinement_flags
Pb1 Pb 0.24480(2) -0.000435(12) 0.610349(16) 0.03418(7) Uani 1 1 d .
N1 N 0.3689(5) -0.0705(2) 0.4318(4) 0.0440(13) Uani 1 1 d .
H1A H 0.3019 -0.0442 0.4233 0.053 Uiso 1 1 calc R
N2 N 0.4399(5) -0.0589(2) 0.3694(4) 0.0405(12) Uani 1 1 d .
N3 N 0.2027(5) 0.0602(2) 0.2899(4) 0.0357(11) Uani 1 1 d .
H3A H 0.2722 0.0390 0.2885 0.043 Uiso 1 1 calc R
N4 N 0.1608(5) 0.04025(19) 0.3672(4) 0.0323(10) Uani 1 1 d .
N5 N 0.1600(5) 0.04421(19) 0.7382(4) 0.0314(10) Uani 1 1 d .
N6 N 0.3772(5) -0.0457(2) 0.8207(4) 0.0335(11) Uani 1 1 d .
O1 O 0.3086(5) -0.1191(2) 0.5472(4) 0.0621(13) Uani 1 1 d .
O2 O 0.6139(4) -0.09086(17) 0.3277(3) 0.0453(10) Uani 1 1 d .
O3 O 0.0146(4) 0.05642(16) 0.4432(3) 0.0363(9) Uani 1 1 d .
O4 O 0.2043(5) 0.11864(18) 0.1567(4) 0.0496(11) Uani 1 1 d .
C1 C 0.5790(6) -0.1515(2) 0.4559(5) 0.0322(12) Uani 1 1 d .
C2 C 0.6921(7) -0.1911(2) 0.4701(5) 0.0404(14) Uani 1 1 d .
H2B H 0.7382 -0.1859 0.4272 0.048 Uiso 1 1 calc R
C3 C 0.7358(7) -0.2372(3) 0.5453(5) 0.0452(15) Uani 1 1 d .
H3B H 0.8127 -0.2635 0.5544 0.054 Uiso 1 1 calc R
C4 C 0.6680(7) -0.2463(3) 0.6098(5) 0.0454(15) Uani 1 1 d .
H4B H 0.7023 -0.2780 0.6628 0.055 Uiso 1 1 calc R
C5 C 0.5516(6) -0.2095(2) 0.5970(5) 0.0358(13) Uani 1 1 d .
C6 C 0.5068(7) -0.1605(2) 0.5205(4) 0.0323(13) Uani 1 1 d .
C7 C 0.4837(7) -0.2237(3) 0.6712(6) 0.0539(18) Uani 1 1 d .
H7A H 0.5324 -0.2592 0.7167 0.081 Uiso 1 1 calc R
H7B H 0.3710 -0.2295 0.6188 0.081 Uiso 1 1 calc R
H7C H 0.5052 -0.1913 0.7245 0.081 Uiso 1 1 calc R
C8 C 0.3889(7) -0.1163(3) 0.5026(5) 0.0423(14) Uani 1 1 d .
C9 C 0.5409(7) -0.0987(3) 0.3811(5) 0.0390(14) Uani 1 1 d .
C10 C -0.1502(7) 0.2257(3) 0.1563(5) 0.0432(15) Uani 1 1 d .
H10A H -0.1972 0.2594 0.1094 0.052 Uiso 1 1 calc R
C11 C -0.1923(7) 0.2082(3) 0.2343(5) 0.0442(15) Uani 1 1 d .
H11A H -0.2664 0.2302 0.2389 0.053 Uiso 1 1 calc R
C12 C -0.1255(6) 0.1591(2) 0.3039(5) 0.0356(13) Uani 1 1 d .
H12A H -0.1533 0.1479 0.3566 0.043 Uiso 1 1 calc R
C13 C -0.0143(6) 0.1250(2) 0.2964(5) 0.0283(12) Uani 1 1 d .
C14 C 0.0289(6) 0.1432(2) 0.2178(5) 0.0289(12) Uani 1 1 d .
C15 C -0.0389(7) 0.1939(3) 0.1466(5) 0.0390(14) Uani 1 1 d .
C16 C 0.0019(8) 0.2174(3) 0.0625(6) 0.060(2) Uani 1 1 d .
H16A H 0.0773 0.1914 0.0629 0.090 Uiso 1 1 calc R
H16B H 0.0471 0.2564 0.0878 0.090 Uiso 1 1 calc R
H16C H -0.0927 0.2195 -0.0169 0.090 Uiso 1 1 calc R
C17 C 0.0558(6) 0.0723(2) 0.3707(5) 0.0306(12) Uani 1 1 d .
C18 C 0.1497(6) 0.1082(2) 0.2169(5) 0.0333(12) Uani 1 1 d .
C19 C 0.0626(7) 0.0898(3) 0.7011(6) 0.0444(15) Uani 1 1 d .
H19A H 0.0351 0.1092 0.6310 0.053 Uiso 1 1 calc R
C20 C -0.0009(7) 0.1099(3) 0.7653(6) 0.0515(17) Uani 1 1 d .
H20A H -0.0683 0.1426 0.7385 0.062 Uiso 1 1 calc R
C21 C 0.0373(7) 0.0809(3) 0.8669(6) 0.0494(17) Uani 1 1 d .
H21A H -0.0039 0.0942 0.9098 0.059 Uiso 1 1 calc R
C22 C 0.1371(6) 0.0318(3) 0.9073(5) 0.0368(13) Uani 1 1 d .
C23 C 0.1823(6) -0.0001(3) 1.0127(4) 0.0439(13) Uani 1 1 d .
H23A H 0.1395 0.0109 1.0557 0.053 Uiso 1 1 calc R
C24 C 0.2838(7) -0.0449(3) 1.0515(5) 0.0471(16) Uani 1 1 d .
H24A H 0.3085 -0.0651 1.1201 0.056 Uiso 1 1 calc R
C25 C 0.3569(6) -0.0631(3) 0.9903(5) 0.0353(13) Uani 1 1 d .
C26 C 0.4748(7) -0.1067(3) 1.0301(6) 0.0498(18) Uani 1 1 d .
H26A H 0.5088 -0.1275 1.1002 0.060 Uiso 1 1 calc R
C27 C 0.5401(7) -0.1190(3) 0.9669(5) 0.0471(16) Uani 1 1 d .
H27A H 0.6182 -0.1480 0.9933 0.057 Uiso 1 1 calc R
C28 C 0.4875(7) -0.0872(3) 0.8618(5) 0.0399(14) Uani 1 1 d .
H28A H 0.5323 -0.0957 0.8189 0.048 Uiso 1 1 calc R
C29 C 0.3115(6) -0.0323(2) 0.8832(5) 0.0294(12) Uani 1 1 d .
C30 C 0.1986(6) 0.0156(2) 0.8404(5) 0.0296(13) Uani 1 1 d .

loop_
_atom_site_aniso_label
_atom_site_aniso_U_11
_atom_site_aniso_U_22
_atom_site_aniso_U_33
_atom_site_aniso_U_23
_atom_site_aniso_U_13
_atom_site_aniso_U_12
Pb1 0.03791(10) 0.04159(11) 0.03286(10) 0.00648(14) 0.02578(8) 0.00356(15)
N1 0.049(3) 0.047(3) 0.048(3) 0.016(3) 0.035(3) 0.017(3)
N2 0.047(3) 0.047(3) 0.033(3) 0.009(2) 0.026(3) 0.000(3)
N3 0.038(3) 0.042(3) 0.041(3) 0.004(2) 0.030(3) 0.007(2)
N4 0.038(3) 0.036(3) 0.031(3) 0.008(2) 0.024(2) 0.004(2)
N5 0.033(3) 0.031(3) 0.032(3) 0.003(2) 0.019(2) -0.001(2)
N6 0.032(3) 0.039(3) 0.034(3) 0.001(2) 0.022(2) 0.000(2)
O1 0.077(3) 0.071(3) 0.080(3) 0.027(3) 0.069(3) 0.022(3)
O2 0.053(3) 0.059(3) 0.042(2) 0.001(2) 0.038(2) -0.009(2)
O3 0.046(2) 0.041(2) 0.037(2) 0.0059(19) 0.033(2) 0.0004(19)
O4 0.065(3) 0.056(3) 0.055(3) 0.010(2) 0.050(3) 0.007(2)
C1 0.031(3) 0.036(3) 0.036(3) -0.004(3) 0.022(3) -0.005(3)
C2 0.039(3) 0.043(4) 0.046(4) -0.010(3) 0.027(3) -0.006(3)
C3 0.043(4) 0.041(4) 0.053(4) -0.008(3) 0.028(3) -0.001(3)
C4 0.055(4) 0.036(4) 0.046(4) 0.000(3) 0.029(3) 0.002(3)
C5 0.037(3) 0.036(3) 0.035(3) -0.003(3) 0.020(3) -0.008(3)
C6 0.037(3) 0.037(3) 0.026(4) -0.003(2) 0.019(3) -0.006(3)
C7 0.061(4) 0.062(5) 0.054(4) 0.008(4) 0.042(4) -0.001(4)
C8 0.049(4) 0.039(4) 0.046(4) 0.010(3) 0.030(3) 0.009(3)
C9 0.040(3) 0.051(4) 0.031(3) 0.000(3) 0.023(3) -0.004(3)
C10 0.047(4) 0.041(4) 0.041(4) 0.012(3) 0.024(3) 0.008(3)
C11 0.045(4) 0.043(4) 0.055(4) 0.003(3) 0.035(3) 0.002(3)
C12 0.044(3) 0.036(3) 0.039(3) -0.001(3) 0.030(3) -0.005(3)
C13 0.031(3) 0.029(3) 0.030(3) -0.002(2) 0.020(3) -0.007(2)
C14 0.028(3) 0.032(3) 0.026(3) -0.002(2) 0.015(2) -0.007(2)
C15 0.046(4) 0.042(4) 0.034(3) 0.005(3) 0.026(3) -0.001(3)
C16 0.090(5) 0.055(5) 0.061(5) 0.019(4) 0.058(4) 0.009(4)
C17 0.032(3) 0.034(3) 0.028(3) -0.005(2) 0.018(3) -0.008(2)
C18 0.038(3) 0.038(3) 0.030(3) -0.004(3) 0.022(3) -0.003(3)
C19 0.052(4) 0.034(3) 0.048(4) 0.008(3) 0.029(4) 0.007(3)
C20 0.054(4) 0.049(4) 0.058(4) 0.000(4) 0.035(4) 0.014(3)
C21 0.050(4) 0.057(4) 0.054(4) -0.015(4) 0.038(4) -0.005(3)
C22 0.037(3) 0.046(3) 0.037(3) -0.008(3) 0.026(3) -0.004(3)
C23 0.042(3) 0.067(4) 0.025(2) -0.005(4) 0.021(2) -0.006(4)
C24 0.047(4) 0.072(5) 0.027(3) -0.001(3) 0.023(3) -0.020(3)
C25 0.038(3) 0.042(3) 0.026(3) 0.003(3) 0.017(3) -0.010(3)
C26 0.048(4) 0.049(4) 0.040(4) 0.016(3) 0.017(4) -0.002(3)
C27 0.043(4) 0.037(4) 0.053(4) 0.014(3) 0.021(4) 0.013(3)
C28 0.040(3) 0.043(4) 0.040(4) 0.002(3) 0.025(3) 0.000(3)
C29 0.028(3) 0.035(3) 0.028(3) -0.001(2) 0.018(3) -0.008(2)
C30 0.028(3) 0.033(4) 0.031(3) -0.005(2) 0.019(2) -0.007(2)

loop_
_atom_type_symbol
_atom_type_description
_atom_type_scat_dispersion_real
_atom_type_scat_dispersion_imag
_atom_type_scat_source
C C 0.0033 0.0016 'International Tables Vol C Tables 4.2.6.8 and 6.1.1.4'
H H 0.0000 0.0000 'International Tables Vol C Tables 4.2.6.8 and 6.1.1.4'
N N 0.0061 0.0033 'International Tables Vol C Tables 4.2.6.8 and 6.1.1.4'
O O 0.0106 0.0060 'International Tables Vol C Tables 4.2.6.8 and 6.1.1.4'
Pb Pb -3.3944 10.1111 'International Tables Vol C Tables 4.2.6.8 and 6.1.1.4'

loop_
_geom_angle_atom_site_label_1
_geom_angle_atom_site_label_2
_geom_angle_atom_site_label_3
_geom_angle
_geom_angle_site_symmetry_1
_geom_angle_site_symmetry_3
O2 Pb1 O3 87.17(12) 3_656 .
O2 Pb1 N5 77.48(12) 3_656 .
O3 Pb1 N5 84.74(12) . .
O2 Pb1 N6 96.53(13) 3_656 .
O3 Pb1 N6 147.47(11) . .
N5 Pb1 N6 64.80(14) . .
O2 Pb1 O3 145.76(11) 3_656 3_556
O3 Pb1 O3 73.17(12) . 3_556
N5 Pb1 O3 73.12(12) . 3_556
N6 Pb1 O3 86.61(12) . 3_556
O2 Pb1 O1 133.77(11) 3_656 .
O3 Pb1 O1 116.27(12) . .
N5 Pb1 O1 139.65(12) . .
N6 Pb1 O1 84.01(13) . .
O3 Pb1 O1 80.46(11) 3_556 .
O2 Pb1 N4 82.48(12) 3_656 .
O3 Pb1 N4 46.78(10) . .
N5 Pb1 N4 128.25(13) . .
N6 Pb1 N4 165.76(12) . .
O3 Pb1 N4 102.25(11) 3_556 .
O1 Pb1 N4 86.47(11) . .
O2 Pb1 C9 23.43(12) 3_656 3_656
O3 Pb1 C9 87.00(13) . 3_656
N5 Pb1 C9 100.79(14) . 3_656
N6 Pb1 C9 108.79(14) . 3_656
O3 Pb1 C9 159.58(14) 3_556 3_656
O1 Pb1 C9 113.65(13) . 3_656
N4 Pb1 C9 65.68(13) . 3_656
O2 Pb1 C17 79.20(13) 3_656 .
O3 Pb1 C17 23.49(10) . .
N5 Pb1 C17 104.36(13) . .
N6 Pb1 C17 169.09(13) . .
O3 Pb1 C17 91.36(12) 3_556 .
O1 Pb1 C17 106.24(12) . .
N4 Pb1 C17 24.38(11) . .
C9 Pb1 C17 70.95(14) 3_656 .
O2 Pb1 Pb1 119.77(9) 3_656 3_556
O3 Pb1 Pb1 37.57(8) . 3_556
N5 Pb1 Pb1 76.07(10) . 3_556
N6 Pb1 Pb1 118.36(9) . 3_556
O3 Pb1 Pb1 35.60(8) 3_556 3_556
O1 Pb1 Pb1 99.41(9) . 3_556
N4 Pb1 Pb1 73.66(8) . 3_556
C9 Pb1 Pb1 124.41(11) 3_656 3_556
C17 Pb1 Pb1 57.14(9) . 3_556
C8 N1 N2 130.1(5) . .
C8 N1 H1A 114.9 . .
N2 N1 H1A 114.9 . .
C9 N2 N1 115.5(5) . .
C18 N3 N4 129.4(4) . .
C18 N3 H3A 115.3 . .
N4 N3 H3A 115.3 . .
C17 N4 N3 116.0(4) . .
C17 N4 Pb1 82.8(3) . .
N3 N4 Pb1 151.9(3) . .
C19 N5 C30 119.0(4) . .
C19 N5 Pb1 121.4(4) . .
C30 N5 Pb1 119.0(3) . .
C28 N6 C29 119.3(5) . .
C28 N6 Pb1 122.8(3) . .
C29 N6 Pb1 117.1(3) . .
C8 O1 Pb1 113.1(4) . .
C9 O2 Pb1 109.9(3) . 3_656
C17 O3 Pb1 106.6(3) . .
C17 O3 Pb1 127.8(3) . 3_556
Pb1 O3 Pb1 106.83(12) . 3_556
C2 C1 C6 119.5(5) . .
C2 C1 C9 120.1(5) . .
C6 C1 C9 120.3(5) . .
C3 C2 C1 120.3(5) . .
C3 C2 H2B 119.8 . .
C1 C2 H2B 119.8 . .
C2 C3 C4 120.9(6) . .
C2 C3 H3B 119.5 . .
C4 C3 H3B 119.5 . .
C5 C4 C3 121.6(6) . .
C5 C4 H4B 119.2 . .
C3 C4 H4B 119.2 . .
C4 C5 C6 118.1(5) . .
C4 C5 C7 117.4(5) . .
C6 C5 C7 124.4(5) . .
C5 C6 C1 119.5(5) . .
C5 C6 C8 123.8(4) . .
C1 C6 C8 116.7(5) . .
C5 C7 H7A 109.5 . .
C5 C7 H7B 109.5 . .
H7A C7 H7B 109.5 . .
C5 C7 H7C 109.5 . .
H7A C7 H7C 109.5 . .
H7B C7 H7C 109.5 . .
O1 C8 N1 119.8(5) . .
O1 C8 C6 124.9(5) . .
N1 C8 C6 115.2(5) . .
O2 C9 N2 119.4(5) . .
O2 C9 C1 118.5(5) . .
N2 C9 C1 122.1(5) . .
O2 C9 Pb1 46.7(3) . 3_656
N2 C9 Pb1 89.8(3) . 3_656
C1 C9 Pb1 130.9(4) . 3_656
C11 C10 C15 121.7(5) . .
C11 C10 H10A 119.1 . .
C15 C10 H10A 119.1 . .
C12 C11 C10 120.4(5) . .
C12 C11 H11A 119.8 . .
C10 C11 H11A 119.8 . .
C11 C12 C13 120.2(5) . .
C11 C12 H12A 119.9 . .
C13 C12 H12A 119.9 . .
C14 C13 C12 119.3(5) . .
C14 C13 C17 120.9(4) . .
C12 C13 C17 119.8(4) . .
C15 C14 C13 120.6(5) . .
C15 C14 C18 121.9(4) . .
C13 C14 C18 117.5(5) . .
C14 C15 C10 117.8(4) . .
C14 C15 C16 124.5(5) . .
C10 C15 C16 117.6(5) . .
C15 C16 H16A 109.5 . .
C15 C16 H16B 109.5 . .
H16A C16 H16B 109.5 . .
C15 C16 H16C 109.5 . .
H16A C16 H16C 109.5 . .
H16B C16 H16C 109.5 . .
O3 C17 N4 118.6(5) . .
O3 C17 C13 119.9(4) . .
N4 C17 C13 121.4(4) . .
O3 C17 Pb1 49.9(2) . .
N4 C17 Pb1 72.9(3) . .
C13 C17 Pb1 156.2(4) . .
O4 C18 N3 119.2(5) . .
O4 C18 C14 126.0(5) . .
N3 C18 C14 114.8(4) . .
N5 C19 C20 121.3(6) . .
N5 C19 H19A 119.3 . .
C20 C19 H19A 119.3 . .
C21 C20 C19 119.4(6) . .
C21 C20 H20A 120.3 . .
C19 C20 H20A 120.3 . .
C20 C21 C22 120.8(5) . .
C20 C21 H21A 119.6 . .
C22 C21 H21A 119.6 . .
C21 C22 C30 116.3(5) . .
C21 C22 C23 123.6(5) . .
C30 C22 C23 120.0(5) . .
C24 C23 C22 121.9(5) . .
C24 C23 H23A 119.1 . .
C22 C23 H23A 119.1 . .
C23 C24 C25 121.7(5) . .
C23 C24 H24A 119.2 . .
C25 C24 H24A 119.2 . .
C26 C25 C29 117.0(5) . .
C26 C25 C24 125.5(5) . .
C29 C25 C24 117.4(5) . .
C27 C26 C25 120.6(6) . .
C27 C26 H26A 119.7 . .
C25 C26 H26A 119.7 . .
C26 C27 C28 118.8(6) . .
C26 C27 H27A 120.6 . .
C28 C27 H27A 120.6 . .
N6 C28 C27 122.8(5) . .
N6 C28 H28A 118.6 . .
C27 C28 H28A 118.6 . .
N6 C29 C25 121.5(5) . .
N6 C29 C30 118.0(4) . .
C25 C29 C30 120.5(4) . .
N5 C30 C22 123.1(5) . .
N5 C30 C29 118.4(4) . .
C22 C30 C29 118.5(5) . .

loop_
_geom_bond_atom_site_label_1
_geom_bond_atom_site_label_2
_geom_bond_distance
_geom_bond_site_symmetry_2
Pb1 O2 2.375(4) 3_656
Pb1 O3 2.509(4) .
Pb1 N5 2.521(4) .
Pb1 N6 2.574(4) .
Pb1 O3 2.628(3) 3_556
Pb1 O1 2.981(4) .
Pb1 N4 3.027(4) .
Pb1 C9 3.071(6) 3_656
Pb1 C17 3.142(5) .
Pb1 Pb1 4.1258(4) 3_556
N1 C8 1.339(7) .
N1 N2 1.402(5) .
N1 H1A 0.8600 .
N2 C9 1.301(7) .
N3 C18 1.354(6) .
N3 N4 1.399(5) .
N3 H3A 0.8600 .
N4 C17 1.308(6) .
N5 C19 1.316(7) .
N5 C30 1.363(6) .
N6 C28 1.320(7) .
N6 C29 1.365(6) .
O1 C8 1.253(6) .
O2 C9 1.298(5) .
O2 Pb1 2.375(4) 3_656
O3 C17 1.307(5) .
O3 Pb1 2.628(3) 3_556
O4 C18 1.232(5) .
C1 C2 1.379(7) .
C1 C6 1.429(6) .
C1 C9 1.465(7) .
C2 C3 1.342(8) .
C2 H2B 0.9300 .
C3 C4 1.389(8) .
C3 H3B 0.9300 .
C4 C5 1.371(7) .
C4 H4B 0.9300 .
C5 C6 1.402(7) .
C5 C7 1.527(7) .
C6 C8 1.469(7) .
C7 H7A 0.9600 .
C7 H7B 0.9600 .
C7 H7C 0.9600 .
C9 Pb1 3.071(5) 3_656
C10 C11 1.391(7) .
C10 C15 1.402(7) .
C10 H10A 0.9300 .
C11 C12 1.362(7) .
C11 H11A 0.9300 .
C12 C13 1.412(7) .
C12 H12A 0.9300 .
C13 C14 1.412(6) .
C13 C17 1.457(7) .
C14 C15 1.401(7) .
C14 C18 1.461(7) .
C15 C16 1.500(7) .
C16 H16A 0.9600 .
C16 H16B 0.9600 .
C16 H16C 0.9600 .
C19 C20 1.407(7) .
C19 H19A 0.9300 .
C20 C21 1.363(8) .
C20 H20A 0.9300 .
C21 C22 1.390(8) .
C21 H21A 0.9300 .
C22 C30 1.399(6) .
C22 C23 1.418(7) .
C23 C24 1.323(8) .
C23 H23A 0.9300 .
C24 C25 1.440(7) .
C24 H24A 0.9300 .
C25 C26 1.403(8) .
C25 C29 1.425(7) .
C26 C27 1.365(8) .
C26 H26A 0.9300 .
C27 C28 1.399(7) .
C27 H27A 0.9300 .
C28 H28A 0.9300 .
C29 C30 1.440(7) .
